data_7222557
loop_
_publ_author_name
'Meier, S.F.'
'Schleid, T.'

_publ_section_title
;
 Oxotellurate(IV) der Lanthanide: II. Die isotype Reihe M2 Te5 O13 (M = Dy
 - Lu)
;
_journal_name_full
;
Zeitschrift fuer Naturforschung, Teil B. Anorganische Chemie, Organische 
Chemie (42,1987-)
;
_journal_page_first 720
_journal_page_last 726
_journal_volume 60
_journal_year 2005
_chemical_formula_sum 'O13 Te5 Tm2'
_chemical_name_systematic 'Tm2 O13 Te5'
_space_group_IT_number 2
_symmetry_space_group_name_Hall '-P 1'
_symmetry_space_group_name_H-M 'P -1'
_cell_angle_alpha 88.823
_cell_angle_beta 86.746
_cell_angle_gamma 74.934
_cell_formula_units_Z 2
_cell_length_a 6.9039
_cell_length_b 8.6082
_cell_length_c 10.5351
_cell_volume 603.596
_citation_journal_id_ASTM ZNBSEN
_cod_data_source_file Meier_ZNBSEN_2005_1362.cif
_cod_data_source_block O13Te5Tm2
_cod_original_cell_volume 603.5959
_cod_database_code 7222557

loop_
_symmetry_equiv_pos_as_xyz
x,y,z
-x,-y,-z

loop_
_atom_site_label
_atom_site_type_symbol
_atom_site_fract_x
_atom_site_fract_y
_atom_site_fract_z
_atom_site_occupancy
_atom_site_U_iso_or_equiv
O8 O-2 0.0464 0.349 0.5651 1 0.0
O13 O-2 0.0647 0.018 0.6872 1 0.0
Te5 Te+4 0.70922 0.12041 0.02488 1 0.0
Tm1 Tm+3 0.4472 0.4727 0.82039 1 0.0
Te1 Te+4 0.43707 0.9045 0.30173 1 0.0
O2 O-2 0.5348 0.3281 0.0012 1 0.0
Te2 Te+4 0.12238 0.34851 0.11017 1 0.0
O4 O-2 0.313 0.7375 0.2875 1 0.0
Te4 Te+4 0.8424 0.19485 0.36335 1 0.0
O3 O-2 0.2342 0.496 0.1867 1 0.0
O6 O-2 0.0639 0.2653 0.2801 1 0.0
O10 O-2 0.1248 0.4924 0.8932 1 0.0
Te3 Te+4 0.27598 0.3922 0.48479 1 0.0
Tm2 Tm+3 0.00127 0.26147 0.7605 1 0.0
O11 O-2 0.0587 0.8224 0.0382 1 0.0
O5 O-2 0.6611 0.4898 0.383 1 0.0
O1 O-2 0.3291 0.2228 0.7783 1 0.0
O12 O-2 0.6665 0.2589 0.2324 1 0.0
O7 O-2 0.3464 0.9855 0.1231 1 0.0
O9 O-2 0.4627 0.1915 0.5185 1 0.0
